data_1544708
loop_
_publ_author_name
'Manbeck, Gerald'
'Garg, Komal'
'Shimoda, Tomoe'
'Szalda, David S.'
'Ertem, Mehmed Z.'
'Muckerman, James T.'
'Fujita, Etsuko'

_publ_section_title
;
 Hydricity, electrochemistry, and excited-state chemistry of Ir complexes
 for CO2 reduction
;
_journal_name_full 'Faraday Discuss.'
_journal_paper_doi 10.1039/C6FD00223D
_journal_year 2016
_chemical_formula_sum 'C35 H28 Cl Ir N6'
_chemical_formula_weight 760.28
_chemical_name_systematic
; 
 ? 
;
_space_group_IT_number 14
_symmetry_cell_setting monoclinic
_symmetry_space_group_name_Hall '-P 2yn'
_symmetry_space_group_name_H-M 'P 1 21/n 1'
_atom_sites_solution_hydrogens geom
_atom_sites_solution_primary direct
_atom_sites_solution_secondary difmap
_audit_creation_method SHELXL-97
_audit_update_record
;
2016-10-17 deposited with the CCDC.
2016-12-01 downloaded from the CCDC.
;
_cell_angle_alpha 90.00
_cell_angle_beta 95.388(2)
_cell_angle_gamma 90.00
_cell_formula_units_Z 4
_cell_length_a 10.1258(6)
_cell_length_b 23.8593(11)
_cell_length_c 12.4713(7)
_cell_measurement_reflns_used 2493
_cell_measurement_temperature 200(2)
_cell_measurement_theta_max 21.87
_cell_measurement_theta_min 2.62
_cell_volume 2999.7(3)
_computing_cell_refinement 'Bruker SAINT'
_computing_data_collection 'Bruker APEX2'
_computing_data_reduction 'Bruker SAINT'
_computing_molecular_graphics 'Bruker SHELXTL'
_computing_publication_material 'Bruker SHELXTL'
_computing_structure_refinement 'SHELXL-97 (Sheldrick, 1997)'
_computing_structure_solution 'SHELXS-97 (Sheldrick, 1990)'
_diffrn_ambient_temperature 200(2)
_diffrn_measured_fraction_theta_full 0.997
_diffrn_measured_fraction_theta_max 0.997
_diffrn_measurement_device_type 'Bruker APEX-II CCD'
_diffrn_measurement_method '\f and \w scans'
_diffrn_radiation_monochromator graphite
_diffrn_radiation_source 'fine-focus sealed tube'
_diffrn_radiation_type MoK\a
_diffrn_radiation_wavelength 0.71073
_diffrn_reflns_av_R_equivalents 0.1067
_diffrn_reflns_av_sigmaI/netI 0.1154
_diffrn_reflns_limit_h_max 13
_diffrn_reflns_limit_h_min -13
_diffrn_reflns_limit_k_max 32
_diffrn_reflns_limit_k_min -20
_diffrn_reflns_limit_l_max 16
_diffrn_reflns_limit_l_min -17
_diffrn_reflns_number 29724
_diffrn_reflns_theta_full 29.00
_diffrn_reflns_theta_max 29.00
_diffrn_reflns_theta_min 1.85
_diffrn_standards_number 0
_exptl_absorpt_coefficient_mu 4.576
_exptl_absorpt_correction_T_max 0.7460
_exptl_absorpt_correction_T_min 0.5990
_exptl_absorpt_correction_type multi-scan
_exptl_absorpt_process_details
; 
      SADABS Version 2007/2 (Sheldrick, Bruker AXS Inc.) 
;
_exptl_crystal_colour yellow
_exptl_crystal_density_diffrn 1.683
_exptl_crystal_density_method 'not measured'
_exptl_crystal_description prism
_exptl_crystal_F_000 1496
_exptl_crystal_size_max 0.20
_exptl_crystal_size_mid 0.10
_exptl_crystal_size_min 0.10
_refine_diff_density_max 1.347
_refine_diff_density_min -1.194
_refine_diff_density_rms 0.184
_refine_ls_extinction_method none
_refine_ls_goodness_of_fit_ref 0.919
_refine_ls_hydrogen_treatment mixed
_refine_ls_matrix_type full
_refine_ls_number_parameters 388
_refine_ls_number_reflns 7938
_refine_ls_number_restraints 0
_refine_ls_restrained_S_all 0.919
_refine_ls_R_factor_all 0.1128
_refine_ls_R_factor_gt 0.0515
_refine_ls_shift/su_max 0.001
_refine_ls_shift/su_mean 0.000
_refine_ls_structure_factor_coef Fsqd
_refine_ls_weighting_details 'calc w=1/[\s^2^(Fo^2^)+(0.0299P)^2^+0.0000P] where P=(Fo^2^+2Fc^2^)/3'
_refine_ls_weighting_scheme calc
_refine_ls_wR_factor_gt 0.0846
_refine_ls_wR_factor_ref 0.0997
_reflns_number_gt 4589
_reflns_number_total 7938
_reflns_threshold_expression >2sigma(I)
_cod_data_source_file c6fd00223d1.cif
_cod_data_source_block kg0318
_cod_depositor_comments
;
The following automatic conversions were performed:

'_symmetry_cell_setting' value 'Monoclinic' changed to 'monoclinic'
according to
/usr/data/users/saulius/crontab/automatic-downloads/rss-feeds/RSC/lib/dictionaries/cif_core.dic
dictionary named 'cif_core.dic' version 2.4.2 from 2011-04-26.

Automatic conversion script
Id: cif_fix_values 4268 2015-11-12 08:31:59Z antanas 
;
_cod_original_sg_symbol_H-M P2(1)/n
_cod_database_code 1544708

loop_
_symmetry_equiv_pos_as_xyz
'x, y, z'
'-x+1/2, y+1/2, -z+1/2'
'-x, -y, -z'
'x-1/2, -y-1/2, z-1/2'

loop_
_atom_site_label
_atom_site_type_symbol
_atom_site_fract_x
_atom_site_fract_y
_atom_site_fract_z
_atom_site_U_iso_or_equiv
_atom_site_adp_type
_atom_site_occupancy
_atom_site_symmetry_multiplicity
_atom_site_calc_flag
_atom_site_refinement_flags
Ir1 Ir 0.05779(3) 0.131692(11) 0.28917(2) 0.02850(8) Uani 1 1 d .
Cl1 Cl 0.15661(17) 0.15096(7) 0.47436(14) 0.0371(4) Uani 1 1 d .
N11 N 0.2405(5) 0.1309(2) 0.2317(4) 0.0342(13) Uani 1 1 d .
C12 C 0.2956(7) 0.0792(3) 0.2277(6) 0.0338(16) Uani 1 1 d .
N13 N 0.4134(6) 0.0812(3) 0.1843(5) 0.0424(16) Uani 1 1 d .
C14 C 0.4398(7) 0.1393(3) 0.1642(5) 0.0361(17) Uani 1 1 d .
C15 C 0.3308(8) 0.1678(3) 0.1933(6) 0.0417(18) Uani 1 1 d .
C16 C 0.3260(8) 0.2255(3) 0.1819(6) 0.047(2) Uani 1 1 d .
H16 H 0.2516 0.2464 0.2006 0.056 Uiso 1 1 calc R
C17 C 0.4322(8) 0.2516(3) 0.1426(7) 0.054(2) Uani 1 1 d .
H17 H 0.4308 0.2911 0.1328 0.065 Uiso 1 1 calc R
C18 C 0.5429(8) 0.2208(4) 0.1165(7) 0.057(2) Uani 1 1 d .
H18 H 0.6169 0.2405 0.0938 0.069 Uiso 1 1 calc R
C19 C 0.5486(8) 0.1629(4) 0.1227(6) 0.056(2) Uani 1 1 d .
H19 H 0.6203 0.1415 0.1005 0.067 Uiso 1 1 calc R
C21 C 0.0996(7) 0.0519(3) 0.3001(5) 0.0350(16) Uani 1 1 d .
C22 C 0.2231(7) 0.0321(3) 0.2691(5) 0.0331(16) Uani 1 1 d .
C23 C 0.2559(7) -0.0237(3) 0.2854(6) 0.0411(18) Uani 1 1 d .
H23 H 0.3383 -0.0375 0.2657 0.049 Uiso 1 1 calc R
C24 C 0.1674(8) -0.0600(3) 0.3311(5) 0.0400(18) Uani 1 1 d .
H24 H 0.1924 -0.0979 0.3443 0.048 Uiso 1 1 calc R
C25 C 0.0438(8) -0.0418(3) 0.3576(5) 0.0411(18) Uani 1 1 d .
H25 H -0.0161 -0.0674 0.3855 0.049 Uiso 1 1 calc R
C26 C 0.0087(7) 0.0150(3) 0.3426(5) 0.0325(16) Uani 1 1 d .
N31 N -0.1075(5) 0.1019(2) 0.3512(4) 0.0315(13) Uani 1 1 d .
C32 C -0.1091(7) 0.0459(3) 0.3636(5) 0.0303(15) Uani 1 1 d .
N33 N -0.2285(6) 0.0285(2) 0.3951(4) 0.0363(14) Uani 1 1 d .
C34 C -0.3047(7) 0.0750(3) 0.4061(5) 0.0347(17) Uani 1 1 d .
C35 C -0.2298(6) 0.1215(3) 0.3785(5) 0.0314(16) Uani 1 1 d .
C36 C -0.2788(7) 0.1756(3) 0.3826(6) 0.0428(19) Uani 1 1 d .
H36 H -0.2268 0.2071 0.3666 0.051 Uiso 1 1 calc R
C37 C -0.4062(7) 0.1814(3) 0.4107(6) 0.049(2) Uani 1 1 d .
H37 H -0.4436 0.2179 0.4132 0.059 Uiso 1 1 calc R
C38 C -0.4821(7) 0.1349(4) 0.4359(6) 0.051(2) Uani 1 1 d .
H38 H -0.5694 0.1407 0.4556 0.061 Uiso 1 1 calc R
C39 C -0.4348(7) 0.0818(3) 0.4328(6) 0.0414(19) Uani 1 1 d .
H39 H -0.4878 0.0505 0.4483 0.050 Uiso 1 1 calc R
C141 C 0.4990(8) 0.0353(3) 0.1591(6) 0.052(2) Uani 1 1 d .
H14A H 0.5264 0.0142 0.2249 0.078 Uiso 1 1 calc R
H14B H 0.5777 0.0502 0.1288 0.078 Uiso 1 1 calc R
H14C H 0.4509 0.0104 0.1065 0.078 Uiso 1 1 calc R
C341 C -0.2679(7) -0.0285(3) 0.4144(6) 0.046(2) Uani 1 1 d .
H34A H -0.3427 -0.0284 0.4589 0.070 Uiso 1 1 calc R
H34B H -0.1932 -0.0488 0.4520 0.070 Uiso 1 1 calc R
H34C H -0.2945 -0.0469 0.3455 0.070 Uiso 1 1 calc R
N41 N 0.0074(5) 0.2180(2) 0.2641(4) 0.0338(14) Uani 1 1 d .
C42 C -0.0574(7) 0.2287(3) 0.1670(6) 0.0373(17) Uani 1 1 d .
C43 C -0.0971(7) 0.2830(3) 0.1385(7) 0.049(2) Uani 1 1 d .
H43 H -0.1435 0.2901 0.0700 0.059 Uiso 1 1 calc R
C44 C -0.0692(8) 0.3259(3) 0.2092(8) 0.056(2) Uani 1 1 d .
H44 H -0.0949 0.3631 0.1897 0.067 Uiso 1 1 calc R
C45 C -0.0031(8) 0.3151(3) 0.3098(7) 0.053(2) Uani 1 1 d .
H45 H 0.0161 0.3445 0.3603 0.064 Uiso 1 1 calc R
C46 C 0.0338(7) 0.2608(3) 0.3341(6) 0.0422(19) Uani 1 1 d .
H46 H 0.0794 0.2531 0.4025 0.051 Uiso 1 1 calc R
C51 C -0.0348(6) 0.1266(3) 0.1410(6) 0.0362(16) Uani 1 1 d .
C52 C -0.0839(6) 0.1799(3) 0.0960(6) 0.0354(17) Uani 1 1 d .
C53 C -0.1477(7) 0.1827(4) -0.0069(6) 0.052(2) Uani 1 1 d .
H53 H -0.1748 0.2180 -0.0369 0.062 Uiso 1 1 calc R
C54 C -0.1720(8) 0.1343(4) -0.0660(6) 0.060(2) Uani 1 1 d .
H54 H -0.2183 0.1361 -0.1359 0.072 Uiso 1 1 calc R
C55 C -0.1297(9) 0.0836(4) -0.0244(7) 0.061(2) Uani 1 1 d .
H55 H -0.1476 0.0506 -0.0658 0.074 Uiso 1 1 calc R
C56 C -0.0617(8) 0.0795(3) 0.0762(7) 0.052(2) Uani 1 1 d .
H56 H -0.0323 0.0437 0.1021 0.062 Uiso 1 1 calc R
N1N N 0.3038(10) 0.0604(4) 0.8941(9) 0.121(4) Uani 1 1 d .
C2N C 0.2492(10) 0.1011(4) 0.9017(8) 0.076(3) Uani 1 1 d .
C3N C 0.1794(10) 0.1539(4) 0.9098(9) 0.098(4) Uani 1 1 d .
H3A H 0.2397 0.1818 0.9455 0.147 Uiso 1 1 calc R
H3B H 0.1034 0.1485 0.9520 0.147 Uiso 1 1 calc R
H3C H 0.1480 0.1672 0.8375 0.147 Uiso 1 1 calc R

loop_
_atom_site_aniso_label
_atom_site_aniso_U_11
_atom_site_aniso_U_22
_atom_site_aniso_U_33
_atom_site_aniso_U_23
_atom_site_aniso_U_13
_atom_site_aniso_U_12
Ir1 0.02181(13) 0.03084(14) 0.03290(14) 0.00202(14) 0.00278(9) -0.00022(14)
Cl1 0.0332(10) 0.0374(10) 0.0393(10) 0.0000(8) -0.0044(8) -0.0006(7)
N11 0.022(3) 0.042(3) 0.039(3) 0.005(3) 0.005(2) -0.005(3)
C12 0.026(4) 0.036(4) 0.039(4) -0.009(3) 0.000(3) 0.006(3)
N13 0.032(4) 0.056(4) 0.041(4) -0.008(3) 0.011(3) 0.009(3)
C14 0.038(4) 0.042(5) 0.029(4) 0.002(3) 0.009(3) 0.003(4)
C15 0.042(5) 0.047(5) 0.037(4) 0.005(3) 0.005(4) -0.005(4)
C16 0.045(5) 0.043(5) 0.054(5) 0.001(4) 0.017(4) -0.001(4)
C17 0.045(5) 0.050(5) 0.066(6) 0.016(4) 0.005(4) -0.013(4)
C18 0.038(5) 0.076(6) 0.059(6) 0.022(5) 0.013(4) -0.008(5)
C19 0.039(5) 0.078(6) 0.055(6) 0.012(5) 0.022(4) -0.005(5)
C21 0.025(4) 0.046(4) 0.034(4) -0.006(3) 0.002(3) -0.004(3)
C22 0.029(4) 0.033(4) 0.037(4) 0.001(3) -0.001(3) 0.003(3)
C23 0.035(4) 0.044(4) 0.043(5) -0.006(3) -0.001(3) 0.011(4)
C24 0.051(5) 0.028(4) 0.038(4) 0.000(3) -0.006(4) 0.001(4)
C25 0.050(5) 0.035(4) 0.037(4) 0.003(3) -0.003(4) 0.001(4)
C26 0.033(4) 0.033(4) 0.031(4) -0.001(3) 0.000(3) -0.005(3)
N31 0.028(3) 0.033(3) 0.033(3) -0.002(3) -0.001(2) -0.003(3)
C32 0.032(4) 0.031(4) 0.027(4) -0.001(3) -0.001(3) -0.003(3)
N33 0.032(3) 0.034(3) 0.043(4) 0.003(3) 0.005(3) -0.005(3)
C34 0.031(4) 0.046(4) 0.026(4) 0.003(3) -0.001(3) -0.005(3)
C35 0.019(3) 0.044(5) 0.032(4) -0.007(3) 0.005(3) 0.001(3)
C36 0.034(4) 0.048(5) 0.047(5) 0.003(4) 0.007(4) -0.001(4)
C37 0.029(4) 0.058(5) 0.059(6) -0.008(4) -0.001(4) 0.005(4)
C38 0.027(4) 0.076(6) 0.050(5) -0.009(5) 0.011(3) 0.007(4)
C39 0.028(4) 0.059(5) 0.037(4) -0.008(4) 0.002(3) -0.002(4)
C141 0.042(5) 0.068(6) 0.048(5) -0.008(4) 0.011(4) 0.015(4)
C341 0.046(5) 0.042(5) 0.051(5) 0.010(4) 0.007(4) -0.009(4)
N41 0.025(3) 0.039(4) 0.037(3) 0.008(3) 0.001(3) -0.001(3)
C42 0.027(4) 0.043(4) 0.043(4) 0.014(3) 0.007(3) 0.004(3)
C43 0.032(4) 0.060(6) 0.055(5) 0.019(4) 0.007(4) 0.009(4)
C44 0.060(6) 0.039(5) 0.071(6) 0.009(5) 0.015(5) 0.016(4)
C45 0.050(5) 0.033(4) 0.077(7) 0.006(4) 0.014(5) 0.004(4)
C46 0.032(4) 0.042(5) 0.052(5) -0.002(4) 0.004(4) 0.002(4)
C51 0.031(4) 0.037(4) 0.043(4) 0.004(4) 0.015(3) 0.003(3)
C52 0.023(4) 0.050(5) 0.034(4) 0.001(3) 0.005(3) 0.003(3)
C53 0.037(5) 0.078(6) 0.042(5) 0.010(4) 0.015(4) 0.008(4)
C54 0.047(5) 0.092(7) 0.038(5) -0.001(5) -0.012(4) 0.011(5)
C55 0.074(7) 0.068(6) 0.039(5) -0.011(4) -0.010(5) 0.009(5)
C56 0.049(5) 0.050(5) 0.056(6) -0.001(4) 0.006(4) 0.009(4)
N1N 0.130(10) 0.075(7) 0.160(10) -0.003(6) 0.023(8) 0.037(6)
C2N 0.075(8) 0.065(7) 0.091(8) 0.009(6) 0.031(6) 0.004(6)
C3N 0.086(8) 0.089(8) 0.128(11) 0.003(7) 0.056(8) 0.021(6)

loop_
_atom_type_symbol
_atom_type_description
_atom_type_scat_dispersion_real
_atom_type_scat_dispersion_imag
_atom_type_scat_source
C C 0.0033 0.0016 'International Tables Vol C Tables 4.2.6.8 and 6.1.1.4'
H H 0.0000 0.0000 'International Tables Vol C Tables 4.2.6.8 and 6.1.1.4'
N N 0.0061 0.0033 'International Tables Vol C Tables 4.2.6.8 and 6.1.1.4'
Cl Cl 0.1484 0.1585 'International Tables Vol C Tables 4.2.6.8 and 6.1.1.4'
Ir Ir -1.4442 7.9887 'International Tables Vol C Tables 4.2.6.8 and 6.1.1.4'

loop_
_geom_angle_atom_site_label_1
_geom_angle_atom_site_label_2
_geom_angle_atom_site_label_3
_geom_angle
C21 Ir1 C51 94.9(3)
C21 Ir1 N31 79.3(2)
C51 Ir1 N31 89.9(2)
C21 Ir1 N11 79.5(2)
C51 Ir1 N11 92.1(2)
N31 Ir1 N11 158.8(2)
C21 Ir1 N41 175.5(2)
C51 Ir1 N41 80.7(2)
N31 Ir1 N41 101.4(2)
N11 Ir1 N41 99.7(2)
C21 Ir1 Cl1 92.9(2)
C51 Ir1 Cl1 171.9(2)
N31 Ir1 Cl1 89.14(15)
N11 Ir1 Cl1 91.66(15)
N41 Ir1 Cl1 91.58(16)
C12 N11 C15 106.1(6)
C12 N11 Ir1 114.2(4)
C15 N11 Ir1 139.7(5)
N13 C12 N11 111.3(6)
N13 C12 C22 131.1(6)
N11 C12 C22 117.7(6)
C12 N13 C14 106.8(5)
C12 N13 C141 128.7(6)
C14 N13 C141 124.5(6)
C15 C14 C19 125.9(7)
C15 C14 N13 105.3(6)
C19 C14 N13 128.8(7)
C14 C15 C16 119.2(7)
C14 C15 N11 110.4(7)
C16 C15 N11 130.4(7)
C17 C16 C15 117.8(7)
C17 C16 H16 121.1
C15 C16 H16 121.1
C16 C17 C18 121.0(8)
C16 C17 H17 119.5
C18 C17 H17 119.5
C19 C18 C17 122.7(7)
C19 C18 H18 118.7
C17 C18 H18 118.7
C14 C19 C18 113.4(8)
C14 C19 H19 123.3
C18 C19 H19 123.3
C26 C21 C22 120.9(6)
C26 C21 Ir1 119.3(5)
C22 C21 Ir1 119.7(5)
C23 C22 C21 119.1(6)
C23 C22 C12 132.1(7)
C21 C22 C12 108.8(6)
C22 C23 C24 120.0(7)
C22 C23 H23 120.0
C24 C23 H23 120.0
C25 C24 C23 121.7(7)
C25 C24 H24 119.2
C23 C24 H24 119.2
C24 C25 C26 119.3(7)
C24 C25 H25 120.4
C26 C25 H25 120.4
C25 C26 C21 118.9(7)
C25 C26 C32 131.9(6)
C21 C26 C32 109.2(6)
C32 N31 C35 106.4(5)
C32 N31 Ir1 114.1(4)
C35 N31 Ir1 139.2(5)
N31 C32 N33 110.8(6)
N31 C32 C26 117.8(6)
N33 C32 C26 131.4(6)
C34 N33 C32 107.7(5)
C34 N33 C341 125.5(6)
C32 N33 C341 126.8(6)
N33 C34 C39 132.3(7)
N33 C34 C35 107.1(6)
C39 C34 C35 120.6(7)
C36 C35 N31 130.5(6)
C36 C35 C34 121.6(6)
N31 C35 C34 107.9(6)
C37 C36 C35 116.8(7)
C37 C36 H36 121.6
C35 C36 H36 121.6
C36 C37 C38 121.5(7)
C36 C37 H37 119.2
C38 C37 H37 119.2
C39 C38 C37 122.1(7)
C39 C38 H38 119.0
C37 C38 H38 119.0
C38 C39 C34 117.3(7)
C38 C39 H39 121.3
C34 C39 H39 121.3
N13 C141 H14A 109.5
N13 C141 H14B 109.5
H14A C141 H14B 109.5
N13 C141 H14C 109.5
H14A C141 H14C 109.5
H14B C141 H14C 109.5
N33 C341 H34A 109.5
N33 C341 H34B 109.5
H34A C341 H34B 109.5
N33 C341 H34C 109.5
H34A C341 H34C 109.5
H34B C341 H34C 109.5
C42 N41 C46 119.0(6)
C42 N41 Ir1 113.9(5)
C46 N41 Ir1 127.1(5)
N41 C42 C43 120.8(7)
N41 C42 C52 115.8(6)
C43 C42 C52 123.4(7)
C44 C43 C42 119.7(8)
C44 C43 H43 120.1
C42 C43 H43 120.1
C43 C44 C45 119.9(8)
C43 C44 H44 120.1
C45 C44 H44 120.1
C46 C45 C44 118.2(8)
C46 C45 H45 120.9
C44 C45 H45 120.9
N41 C46 C45 122.5(7)
N41 C46 H46 118.8
C45 C46 H46 118.8
C56 C51 C52 116.0(7)
C56 C51 Ir1 129.3(6)
C52 C51 Ir1 114.7(5)
C53 C52 C51 120.8(7)
C53 C52 C42 124.2(7)
C51 C52 C42 115.0(6)
C54 C53 C52 119.9(8)
C54 C53 H53 120.0
C52 C53 H53 120.0
C55 C54 C53 120.2(7)
C55 C54 H54 119.9
C53 C54 H54 119.9
C54 C55 C56 121.4(8)
C54 C55 H55 119.3
C56 C55 H55 119.3
C55 C56 C51 121.5(8)
C55 C56 H56 119.2
C51 C56 H56 119.2
N1N C2N C3N 179.0(12)
C2N C3N H3A 109.5
C2N C3N H3B 109.5
H3A C3N H3B 109.5
C2N C3N H3C 109.5
H3A C3N H3C 109.5
H3B C3N H3C 109.5

loop_
_geom_bond_atom_site_label_1
_geom_bond_atom_site_label_2
_geom_bond_distance
Ir1 C21 1.951(7)
Ir1 C51 1.996(7)
Ir1 N31 2.036(5)
Ir1 N11 2.046(5)
Ir1 N41 2.136(5)
Ir1 Cl1 2.4723(17)
N11 C12 1.356(8)
N11 C15 1.387(8)
C12 N13 1.356(8)
C12 C22 1.464(9)
N13 C14 1.437(8)
N13 C141 1.451(8)
C14 C15 1.374(9)
C14 C19 1.380(9)
C15 C16 1.385(9)
C16 C17 1.373(9)
C16 H16 0.9500
C17 C18 1.404(10)
C17 H17 0.9500
C18 C19 1.386(10)
C18 H18 0.9500
C19 H19 0.9500
C21 C26 1.413(9)
C21 C22 1.424(9)
C22 C23 1.381(9)
C23 C24 1.406(9)
C23 H23 0.9500
C24 C25 1.393(9)
C24 H24 0.9500
C25 C26 1.410(9)
C25 H25 0.9500
C26 C32 1.447(9)
N31 C32 1.346(7)
N31 C35 1.395(8)
C32 N33 1.370(8)
N33 C34 1.366(8)
N33 C341 1.443(8)
C34 C39 1.398(9)
C34 C35 1.405(9)
C35 C36 1.385(9)
C36 C37 1.376(9)
C36 H36 0.9500
C37 C38 1.403(10)
C37 H37 0.9500
C38 C39 1.355(9)
C38 H38 0.9500
C39 H39 0.9500
C141 H14A 0.9800
C141 H14B 0.9800
C141 H14C 0.9800
C341 H34A 0.9800
C341 H34B 0.9800
C341 H34C 0.9800
N41 C42 1.348(8)
N41 C46 1.355(8)
C42 C43 1.393(9)
C42 C52 1.472(9)
C43 C44 1.363(10)
C43 H43 0.9500
C44 C45 1.389(11)
C44 H44 0.9500
C45 C46 1.374(9)
C45 H45 0.9500
C46 H46 0.9500
C51 C56 1.397(9)
C51 C52 1.458(9)
C52 C53 1.384(9)
C53 C54 1.381(10)
C53 H53 0.9500
C54 C55 1.369(10)
C54 H54 0.9500
C55 C56 1.377(10)
C55 H55 0.9500
C56 H56 0.9500
N1N C2N 1.124(11)
C2N C3N 1.454(12)
C3N H3A 0.9800
C3N H3B 0.9800
C3N H3C 0.9800
